data_7718262
loop_
_publ_author_name
'Wang, Qin'
'Xu, Lingxi'
'Wang, Jilei'
'Yu, Yating'
'Bai, Xu'
'Jiang, Chutian'
'Chen, Qiaoling'
'Xu, Yan'

_publ_section_title
;
 C<sub>2</sub>O<sub>4</sub><sup>2-</sup>-templated [Ln<sub>2</sub>Ni]
 heterometallic compounds for enhanced magnetocaloric effects at low
 fields.
;
_journal_issue 7
_journal_name_full 'Dalton transactions (Cambridge, England : 2003)'
_journal_page_first 2930
_journal_page_last 2936
_journal_paper_doi 10.1039/d4dt03056g
_journal_volume 54
_journal_year 2025
_chemical_formula_sum 'C14 H18 N2 Ni O19 Tb2'
_chemical_formula_weight 894.85
_space_group_crystal_system triclinic
_space_group_IT_number 2
_space_group_name_Hall '-P 1'
_space_group_name_H-M_alt 'P -1'
_atom_sites_solution_hydrogens mixed
_audit_creation_method SHELXL-2018/3
_audit_update_record
;
2024-09-09 deposited with the CCDC.	2025-01-03 downloaded from the CCDC.
;
_cell_angle_alpha 76.153(4)
_cell_angle_beta 85.753(5)
_cell_angle_gamma 72.761(5)
_cell_formula_units_Z 2
_cell_length_a 7.244(3)
_cell_length_b 10.163(4)
_cell_length_c 16.965(7)
_cell_measurement_reflns_used 3797
_cell_measurement_temperature 296(2)
_cell_measurement_theta_max 27.186
_cell_measurement_theta_min 2.2265
_cell_volume 1158.2(8)
_computing_cell_refinement 'SAINT (Bruker, 2005)'
_computing_data_collection 'APEX2 (Bruker, 2005)'
_computing_data_reduction SAINT
_computing_molecular_graphics SHELXTL
_computing_publication_material SHELXTL
_computing_structure_refinement 'SHELXL-2018/3 (Sheldrick, 2018)'
_computing_structure_solution 'SHELXT 2018/2 (Sheldrick, 2018)'
_diffrn_ambient_temperature 296(2)
_diffrn_measured_fraction_theta_full 0.991
_diffrn_measured_fraction_theta_max 0.875
_diffrn_measurement_device_type 'Bruker Apex2 CCD'
_diffrn_measurement_method '\w scans'
_diffrn_radiation_type MoK\a
_diffrn_radiation_wavelength 0.71073
_diffrn_reflns_av_R_equivalents 0.0401
_diffrn_reflns_av_unetI/netI 0.0516
_diffrn_reflns_Laue_measured_fraction_full 0.991
_diffrn_reflns_Laue_measured_fraction_max 0.875
_diffrn_reflns_limit_h_max 9
_diffrn_reflns_limit_h_min -9
_diffrn_reflns_limit_k_max 13
_diffrn_reflns_limit_k_min -12
_diffrn_reflns_limit_l_max 21
_diffrn_reflns_limit_l_min -21
_diffrn_reflns_number 9068
_diffrn_reflns_point_group_measured_fraction_full 0.991
_diffrn_reflns_point_group_measured_fraction_max 0.875
_diffrn_reflns_theta_full 25.242
_diffrn_reflns_theta_max 27.346
_diffrn_reflns_theta_min 1.236
_exptl_absorpt_coefficient_mu 6.941
_exptl_absorpt_correction_T_max 0.490
_exptl_absorpt_correction_T_min 0.403
_exptl_absorpt_correction_type multi-scan
_exptl_crystal_colour blue
_exptl_crystal_density_diffrn 2.566
_exptl_crystal_description blocky-shaped
_exptl_crystal_F_000 852
_exptl_crystal_size_max 0.160
_exptl_crystal_size_mid 0.150
_exptl_crystal_size_min 0.120
_refine_diff_density_max 1.220
_refine_diff_density_min -1.029
_refine_diff_density_rms 0.229
_refine_ls_extinction_method none
_refine_ls_goodness_of_fit_ref 1.066
_refine_ls_hydrogen_treatment constr
_refine_ls_matrix_type full
_refine_ls_number_parameters 343
_refine_ls_number_reflns 4594
_refine_ls_number_restraints 753
_refine_ls_restrained_S_all 1.024
_refine_ls_R_factor_all 0.0435
_refine_ls_R_factor_gt 0.0349
_refine_ls_shift/su_max 0.001
_refine_ls_shift/su_mean 0.000
_refine_ls_structure_factor_coef Fsqd
_refine_ls_weighting_details 'w=1/[\s^2^(Fo^2^)+(0.0338P)^2^+4.6465P] where P=(Fo^2^+2Fc^2^)/3'
_refine_ls_weighting_scheme calc
_refine_ls_wR_factor_gt 0.0809
_refine_ls_wR_factor_ref 0.0845
_reflns_Friedel_coverage 0.000
_reflns_number_gt 4027
_reflns_number_total 4594
_reflns_threshold_expression 'I > 2\s(I)'
_cod_data_source_file d4dt03056g2.cif
_cod_data_source_block Tb2Ni
_cod_original_cell_volume 1158.3(8)
_cod_database_code 7718262
_shelx_shelxl_version_number 2018/3
_shelx_space_group_comment
;
The symmetry employed for this shelxl refinement is uniquely defined
by the following loop, which should always be used as a source of
symmetry information in preference to the above space-group names.
They are only intended as comments.
;
_shelx_estimated_absorpt_t_min 0.403
_shelx_estimated_absorpt_t_max 0.490
_exptl_absorpt_special_details '(SADABS; Sheldrick, 2003)'

loop_
_space_group_symop_operation_xyz
'x, y, z'
'-x, -y, -z'

loop_
_atom_site_label
_atom_site_type_symbol
_atom_site_fract_x
_atom_site_fract_y
_atom_site_fract_z
_atom_site_U_iso_or_equiv
_atom_site_adp_type
_atom_site_occupancy
_atom_site_site_symmetry_order
_atom_site_calc_flag
_atom_site_refinement_flags_posn
_atom_site_refinement_flags_adp
_atom_site_refinement_flags_occupancy
_atom_site_disorder_assembly
_atom_site_disorder_group
Tb1 Tb 0.63888(4) 0.22501(3) 0.55453(2) 0.01326(9) Uani 1 1 d . . . . .
Tb2 Tb 0.59424(5) 0.28061(3) 0.91955(2) 0.01749(10) Uani 1 1 d . . . . .
Ni3 Ni -0.19110(12) 0.52464(9) 0.77380(5) 0.01652(18) Uani 1 1 d . . . . .
O7 O 0.3824(7) 0.4110(5) 0.5627(3) 0.0296(11) Uani 1 1 d . U . . .
O8 O 0.1837(6) 0.6268(5) 0.5208(3) 0.0195(9) Uani 1 1 d . U . . .
O9 O -0.4490(8) 0.1472(6) 0.8247(3) 0.0331(11) Uani 1 1 d . U . . .
O10 O 0.2775(7) -0.0357(5) 1.0120(3) 0.0259(11) Uani 1 1 d . U . . .
O11 O -0.2579(7) 0.3286(5) 0.6546(3) 0.0242(9) Uani 1 1 d . U . . .
O14 O -0.4359(7) 0.1251(5) 0.6961(3) 0.0243(10) Uani 1 1 d . U . . .
O15 O 0.7356(7) 0.0085(5) 0.5058(3) 0.0232(10) Uani 1 1 d . U . . .
O16 O -0.2604(7) 0.3393(5) 0.7848(3) 0.0227(9) Uani 1 1 d . U . . .
O17 O 0.3459(7) 0.1708(5) 0.9700(3) 0.0248(10) Uani 1 1 d . U . . .
O18 O 0.6183(7) -0.1160(5) 0.4403(3) 0.0217(10) Uani 1 1 d . U . . .
O1W O 1.1699(11) 0.0957(11) 0.7337(6) 0.092(3) Uani 1 1 d D U . . .
H1WA H 1.056184 0.150111 0.714525 0.137 Uiso 1 1 d DR U . . .
H1WB H 1.181222 0.022793 0.713042 0.137 Uiso 1 1 d DR U . . .
O2W O 0.9299(8) 0.2230(7) 0.9451(4) 0.0556(19) Uani 1 1 d . . . . .
O3W O 0.9617(7) 0.0885(5) 0.5983(3) 0.0259(11) Uani 1 1 d . U . . .
N1 N -0.1486(9) 0.6958(6) 0.8065(4) 0.0272(11) Uani 1 1 d . U . . .
N2 N -0.0486(8) 0.5857(6) 0.6634(3) 0.0231(10) Uani 1 1 d . U . . .
C1 C 0.1448(11) 0.4952(8) 0.8557(5) 0.0306(13) Uani 1 1 d . U . . .
C2 C 0.0243(12) 0.6452(8) 0.8588(5) 0.0330(13) Uani 1 1 d . U . . .
H2A H -0.016136 0.647503 0.914351 0.040 Uiso 1 1 calc R U . . .
H2B H 0.103805 0.708860 0.841689 0.040 Uiso 1 1 calc R U . . .
C3 C -0.2011(10) 0.6342(8) 0.5992(4) 0.0266(12) Uani 1 1 d . U . . .
H3A H -0.182788 0.561200 0.569217 0.032 Uiso 1 1 calc R U . . .
H3B H -0.184660 0.718278 0.561507 0.032 Uiso 1 1 calc R U . . .
C4 C -0.4100(11) 0.6681(8) 0.6332(4) 0.0250(12) Uani 1 1 d . U . . .
C5 C -0.1201(11) 0.7908(7) 0.7284(4) 0.0251(12) Uani 1 1 d . U . . .
H5A H -0.065327 0.861455 0.738584 0.030 Uiso 1 1 calc R U . . .
H5B H -0.243904 0.839474 0.701965 0.030 Uiso 1 1 calc R U . . .
C6 C 0.0127(11) 0.7079(7) 0.6736(4) 0.0242(11) Uani 1 1 d . U . . .
H6A H 0.016929 0.770241 0.620821 0.029 Uiso 1 1 calc R U . . .
H6B H 0.142235 0.673551 0.695946 0.029 Uiso 1 1 calc R U . . .
C7 C -0.3288(11) 0.7547(8) 0.8499(4) 0.0280(13) Uani 1 1 d . U . . .
H7A H -0.427086 0.815376 0.810795 0.034 Uiso 1 1 calc R U . . .
H7B H -0.303787 0.811310 0.884183 0.034 Uiso 1 1 calc R U . . .
C8 C -0.4013(11) 0.6351(7) 0.9017(4) 0.0243(12) Uani 1 1 d . U . . .
C9 C 0.1131(11) 0.4732(7) 0.6434(4) 0.0264(12) Uani 1 1 d . U . . .
H9A H 0.062245 0.398236 0.636920 0.032 Uiso 1 1 calc R U . . .
H9B H 0.198946 0.434860 0.689811 0.032 Uiso 1 1 calc R U . . .
C10 C 0.2341(10) 0.5085(7) 0.5689(4) 0.0195(12) Uani 1 1 d . U . . .
C11 C -0.4019(10) 0.1778(7) 0.7513(4) 0.0214(13) Uani 1 1 d . U . . .
C12 C -0.2967(10) 0.2924(7) 0.7270(4) 0.0185(12) Uani 1 1 d . U . . .
C13 C 0.3893(9) 0.0400(7) 0.9948(4) 0.0201(13) Uani 1 1 d . U . . .
C14 C 0.6023(9) -0.0313(7) 0.4841(4) 0.0188(13) Uani 1 1 d . U . . .
O1 O 0.3166(8) 0.4552(6) 0.8789(4) 0.0454(13) Uani 1 1 d . U . . .
O2 O 0.0649(8) 0.4192(5) 0.8314(3) 0.0305(10) Uani 1 1 d . U . . .
O3 O -0.5287(7) 0.6667(5) 0.9553(3) 0.0269(10) Uani 1 1 d . U . . .
O4 O -0.3354(7) 0.5135(5) 0.8871(3) 0.0245(9) Uani 1 1 d . U . . .
O5 O -0.5420(7) 0.7220(6) 0.5828(3) 0.0302(11) Uani 1 1 d . U . . .
O6 O -0.4341(7) 0.6348(6) 0.7080(3) 0.0300(10) Uani 1 1 d . U . . .

loop_
_atom_site_aniso_label
_atom_site_aniso_U_11
_atom_site_aniso_U_22
_atom_site_aniso_U_33
_atom_site_aniso_U_23
_atom_site_aniso_U_13
_atom_site_aniso_U_12
Tb1 0.01391(17) 0.01502(16) 0.01278(16) -0.00644(12) 0.00214(12) -0.00497(12)
Tb2 0.02351(19) 0.01974(17) 0.01298(17) -0.00409(12) 0.00175(13) -0.01198(14)
Ni3 0.0182(4) 0.0177(4) 0.0142(4) -0.0038(3) 0.0016(3) -0.0063(3)
O7 0.023(2) 0.027(2) 0.036(3) -0.011(2) 0.011(2) -0.003(2)
O8 0.018(2) 0.022(2) 0.016(2) -0.0024(17) 0.0046(17) -0.0051(18)
O9 0.051(3) 0.039(3) 0.021(2) -0.008(2) 0.005(2) -0.030(2)
O10 0.018(2) 0.025(2) 0.037(3) -0.003(2) 0.002(2) -0.013(2)
O11 0.031(2) 0.030(2) 0.0183(19) -0.0083(17) 0.0051(17) -0.0184(18)
O14 0.036(2) 0.027(2) 0.017(2) -0.0079(18) 0.0031(19) -0.018(2)
O15 0.015(2) 0.025(2) 0.035(3) -0.019(2) -0.003(2) -0.0036(19)
O16 0.030(2) 0.028(2) 0.0176(19) -0.0102(16) 0.0038(17) -0.0169(17)
O17 0.022(2) 0.023(2) 0.030(2) -0.0021(19) -0.0003(19) -0.0098(19)
O18 0.022(2) 0.026(2) 0.024(2) -0.015(2) 0.0060(19) -0.011(2)
O1W 0.053(5) 0.132(8) 0.103(6) -0.031(6) -0.009(4) -0.039(5)
O2W 0.028(3) 0.051(4) 0.075(5) 0.028(3) -0.021(3) -0.021(3)
O3W 0.012(2) 0.036(3) 0.032(3) -0.013(2) -0.001(2) -0.006(2)
N1 0.031(2) 0.026(2) 0.027(2) -0.0051(19) 0.0025(19) -0.0122(19)
N2 0.024(2) 0.025(2) 0.021(2) -0.0077(17) 0.0073(18) -0.0093(17)
C1 0.029(3) 0.032(2) 0.032(3) 0.001(2) -0.004(2) -0.016(2)
C2 0.038(3) 0.034(3) 0.031(3) -0.007(2) -0.004(2) -0.015(2)
C3 0.026(2) 0.031(2) 0.022(2) -0.005(2) 0.003(2) -0.010(2)
C4 0.028(2) 0.028(2) 0.019(2) -0.003(2) 0.001(2) -0.011(2)
C5 0.030(2) 0.025(2) 0.022(2) -0.006(2) 0.002(2) -0.012(2)
C6 0.030(2) 0.025(2) 0.022(2) -0.010(2) 0.006(2) -0.012(2)
C7 0.035(3) 0.026(3) 0.025(3) -0.008(2) 0.009(2) -0.012(2)
C8 0.031(3) 0.024(3) 0.020(3) -0.005(2) 0.004(2) -0.013(2)
C9 0.028(2) 0.024(2) 0.026(2) -0.004(2) 0.008(2) -0.009(2)
C10 0.019(3) 0.024(3) 0.019(3) -0.010(2) 0.005(2) -0.009(2)
C11 0.028(3) 0.026(3) 0.014(3) -0.005(2) 0.002(2) -0.014(2)
C12 0.020(3) 0.028(3) 0.014(2) -0.009(2) 0.002(2) -0.012(2)
C13 0.017(3) 0.025(3) 0.020(3) -0.007(3) 0.002(3) -0.008(3)
C14 0.020(3) 0.018(3) 0.022(3) -0.010(3) 0.005(3) -0.008(3)
O1 0.034(3) 0.041(3) 0.057(3) 0.009(2) -0.019(2) -0.016(2)
O2 0.032(2) 0.030(2) 0.030(2) 0.0009(18) -0.0025(18) -0.0142(18)
O3 0.034(3) 0.030(2) 0.020(2) -0.0105(19) 0.011(2) -0.014(2)
O4 0.033(2) 0.022(2) 0.024(2) -0.0085(17) 0.0098(18) -0.0145(18)
O5 0.021(2) 0.047(3) 0.020(2) -0.001(2) -0.0045(19) -0.010(2)
O6 0.026(2) 0.040(2) 0.0195(19) -0.0007(18) 0.0035(17) -0.0079(18)

loop_
_atom_type_symbol
_atom_type_description
_atom_type_scat_dispersion_real
_atom_type_scat_dispersion_imag
_atom_type_scat_source
C C 0.0033 0.0016 'International Tables Vol C Tables 4.2.6.8 and 6.1.1.4'
Tb Tb -0.1723 4.1537 'International Tables Vol C Tables 4.2.6.8 and 6.1.1.4'
N N 0.0061 0.0033 'International Tables Vol C Tables 4.2.6.8 and 6.1.1.4'
Ni Ni 0.3393 1.1124 'International Tables Vol C Tables 4.2.6.8 and 6.1.1.4'
O O 0.0106 0.0060 'International Tables Vol C Tables 4.2.6.8 and 6.1.1.4'
H H 0.0000 0.0000 'International Tables Vol C Tables 4.2.6.8 and 6.1.1.4'

loop_
_geom_angle_atom_site_label_1
_geom_angle_atom_site_label_2
_geom_angle_atom_site_label_3
_geom_angle
_geom_angle_site_symmetry_1
_geom_angle_site_symmetry_3
_geom_angle_publ_flag
O7 Tb1 O8 91.79(17) . 2_666 ?
O7 Tb1 O5 83.70(19) . 2_566 ?
O8 Tb1 O5 73.16(16) 2_666 2_566 ?
O7 Tb1 O3W 147.89(18) . . ?
O8 Tb1 O3W 79.57(16) 2_666 . ?
O5 Tb1 O3W 122.06(17) 2_566 . ?
O7 Tb1 O18 80.30(17) . 2_656 ?
O8 Tb1 O18 148.86(16) 2_666 2_656 ?
O5 Tb1 O18 76.04(16) 2_566 2_656 ?
O3W Tb1 O18 121.82(17) . 2_656 ?
O7 Tb1 O15 142.03(17) . . ?
O8 Tb1 O15 106.84(16) 2_666 . ?
O5 Tb1 O15 71.13(18) 2_566 . ?
O3W Tb1 O15 69.51(16) . . ?
O18 Tb1 O15 66.56(15) 2_656 . ?
O7 Tb1 O14 85.94(18) . 1_655 ?
O8 Tb1 O14 140.47(15) 2_666 1_655 ?
O5 Tb1 O14 145.15(16) 2_566 1_655 ?
O3W Tb1 O14 81.73(17) . 1_655 ?
O18 Tb1 O14 69.44(15) 2_656 1_655 ?
O15 Tb1 O14 98.60(16) . 1_655 ?
O7 Tb1 O11 76.90(18) . 1_655 ?
O8 Tb1 O11 75.03(15) 2_666 1_655 ?
O5 Tb1 O11 141.93(17) 2_566 1_655 ?
O3W Tb1 O11 70.99(16) . 1_655 ?
O18 Tb1 O11 130.82(15) 2_656 1_655 ?
O15 Tb1 O11 139.26(16) . 1_655 ?
O14 Tb1 O11 66.01(15) 1_655 1_655 ?
O1 Tb2 O3 85.7(2) . 2_567 ?
O1 Tb2 O2W 146.6(2) . . ?
O3 Tb2 O2W 89.5(2) 2_567 . ?
O1 Tb2 O17 76.40(19) . . ?
O3 Tb2 O17 77.62(17) 2_567 . ?
O2W Tb2 O17 134.53(18) . . ?
O1 Tb2 O10 143.90(18) . 2_657 ?
O3 Tb2 O10 88.16(17) 2_567 2_657 ?
O2W Tb2 O10 68.64(18) . 2_657 ?
O17 Tb2 O10 67.54(16) . 2_657 ?
O1 Tb2 O9 92.4(2) . 1_655 ?
O3 Tb2 O9 148.31(17) 2_567 1_655 ?
O2W Tb2 O9 108.2(2) . 1_655 ?
O17 Tb2 O9 71.21(17) . 1_655 ?
O10 Tb2 O9 74.98(18) 2_657 1_655 ?
O1 Tb2 O16 90.7(2) . 1_655 ?
O3 Tb2 O16 146.28(15) 2_567 1_655 ?
O2W Tb2 O16 75.4(2) . 1_655 ?
O17 Tb2 O16 133.89(16) . 1_655 ?
O10 Tb2 O16 112.93(17) 2_657 1_655 ?
O9 Tb2 O16 65.24(15) 1_655 1_655 ?
O1 Tb2 O4 71.03(18) . 1_655 ?
O3 Tb2 O4 81.60(16) 2_567 1_655 ?
O2W Tb2 O4 75.59(19) . 1_655 ?
O17 Tb2 O4 142.38(16) . 1_655 ?
O10 Tb2 O4 142.82(16) 2_657 1_655 ?
O9 Tb2 O4 127.53(16) 1_655 1_655 ?
O16 Tb2 O4 65.61(15) 1_655 1_655 ?
O6 Ni3 O2 175.3(2) . . ?
O6 Ni3 O16 90.6(2) . . ?
O2 Ni3 O16 91.4(2) . . ?
O6 Ni3 N1 95.9(2) . . ?
O2 Ni3 N1 83.6(2) . . ?
O16 Ni3 N1 159.2(2) . . ?
O6 Ni3 O4 94.5(2) . . ?
O2 Ni3 O4 90.0(2) . . ?
O16 Ni3 O4 80.21(18) . . ?
N1 Ni3 O4 79.6(2) . . ?
O6 Ni3 N2 83.6(2) . . ?
O2 Ni3 N2 91.6(2) . . ?
O16 Ni3 N2 113.7(2) . . ?
N1 Ni3 N2 86.7(2) . . ?
O4 Ni3 N2 165.9(2) . . ?
C10 O7 Tb1 176.3(5) . . ?
C10 O8 Tb1 132.2(4) . 2_666 ?
C11 O9 Tb2 121.2(4) . 1_455 ?
C13 O10 Tb2 118.8(4) . 2_657 ?
C12 O11 Tb1 119.9(4) . 1_455 ?
C11 O14 Tb1 119.0(4) . 1_455 ?
C14 O15 Tb1 116.8(4) . . ?
C12 O16 Ni3 125.9(4) . . ?
C12 O16 Tb2 120.4(4) . 1_455 ?
Ni3 O16 Tb2 108.43(18) . 1_455 ?
C13 O17 Tb2 119.4(4) . . ?
C14 O18 Tb1 117.6(4) . 2_656 ?
H1WA O1W H1WB 100.3 . . ?
C2 N1 C5 112.2(6) . . ?
C2 N1 C7 112.7(6) . . ?
C5 N1 C7 113.7(6) . . ?
C2 N1 Ni3 108.3(4) . . ?
C5 N1 Ni3 104.4(4) . . ?
C7 N1 Ni3 104.7(4) . . ?
C9 N2 C6 112.3(5) . . ?
C9 N2 C3 110.1(5) . . ?
C6 N2 C3 110.0(6) . . ?
C9 N2 Ni3 114.3(4) . . ?
C6 N2 Ni3 104.5(4) . . ?
C3 N2 Ni3 105.3(4) . . ?
O2 C1 O1 124.0(8) . . ?
O2 C1 C2 117.9(7) . . ?
O1 C1 C2 118.1(7) . . ?
N1 C2 C1 112.6(6) . . ?
N1 C2 H2A 109.1 . . ?
C1 C2 H2A 109.1 . . ?
N1 C2 H2B 109.1 . . ?
C1 C2 H2B 109.1 . . ?
H2A C2 H2B 107.8 . . ?
N2 C3 C4 113.7(6) . . ?
N2 C3 H3A 108.8 . . ?
C4 C3 H3A 108.8 . . ?
N2 C3 H3B 108.8 . . ?
C4 C3 H3B 108.8 . . ?
H3A C3 H3B 107.7 . . ?
O5 C4 O6 124.8(7) . . ?
O5 C4 C3 116.7(6) . . ?
O6 C4 C3 118.5(6) . . ?
N1 C5 C6 110.6(6) . . ?
N1 C5 H5A 109.5 . . ?
C6 C5 H5A 109.5 . . ?
N1 C5 H5B 109.5 . . ?
C6 C5 H5B 109.5 . . ?
H5A C5 H5B 108.1 . . ?
N2 C6 C5 112.8(6) . . ?
N2 C6 H6A 109.0 . . ?
C5 C6 H6A 109.0 . . ?
N2 C6 H6B 109.0 . . ?
C5 C6 H6B 109.0 . . ?
H6A C6 H6B 107.8 . . ?
N1 C7 C8 110.2(6) . . ?
N1 C7 H7A 109.6 . . ?
C8 C7 H7A 109.6 . . ?
N1 C7 H7B 109.6 . . ?
C8 C7 H7B 109.6 . . ?
H7A C7 H7B 108.1 . . ?
O4 C8 O3 124.9(6) . . ?
O4 C8 C7 118.0(6) . . ?
O3 C8 C7 117.1(6) . . ?
N2 C9 C10 118.6(6) . . ?
N2 C9 H9A 107.7 . . ?
C10 C9 H9A 107.7 . . ?
N2 C9 H9B 107.7 . . ?
C10 C9 H9B 107.7 . . ?
H9A C9 H9B 107.1 . . ?
O7 C10 O8 125.7(6) . . ?
O7 C10 C9 113.7(6) . . ?
O8 C10 C9 120.6(6) . . ?
O9 C11 O14 126.0(6) . . ?
O9 C11 C12 116.6(6) . . ?
O14 C11 C12 117.3(6) . . ?
O11 C12 O16 127.4(6) . . ?
O11 C12 C11 117.5(5) . . ?
O16 C12 C11 115.2(6) . . ?
O17 C13 O10 127.7(6) . . ?
O17 C13 C13 116.4(7) . 2_657 ?
O10 C13 C13 116.0(7) . 2_657 ?
O18 C14 O15 127.0(6) . . ?
O18 C14 C14 116.7(7) . 2_656 ?
O15 C14 C14 116.4(7) . 2_656 ?
C1 O1 Tb2 150.9(5) . . ?
C1 O2 Ni3 114.8(5) . . ?
C8 O3 Tb2 147.1(5) . 2_567 ?
C8 O4 Ni3 110.7(4) . . ?
C8 O4 Tb2 139.7(4) . 1_455 ?
Ni3 O4 Tb2 105.29(18) . 1_455 ?
C4 O5 Tb1 147.8(5) . 2_566 ?
C4 O6 Ni3 115.5(5) . . ?

loop_
_geom_bond_atom_site_label_1
_geom_bond_atom_site_label_2
_geom_bond_distance
_geom_bond_site_symmetry_2
_geom_bond_publ_flag
Tb1 O7 2.247(5) . ?
Tb1 O8 2.353(4) 2_666 ?
Tb1 O5 2.372(5) 2_566 ?
Tb1 O3W 2.405(5) . ?
Tb1 O18 2.420(4) 2_656 ?
Tb1 O15 2.427(4) . ?
Tb1 O14 2.461(5) 1_655 ?
Tb1 O11 2.461(4) 1_655 ?
Tb2 O1 2.275(6) . ?
Tb2 O3 2.294(5) 2_567 ?
Tb2 O2W 2.374(6) . ?
Tb2 O17 2.392(5) . ?
Tb2 O10 2.411(5) 2_657 ?
Tb2 O9 2.429(5) 1_655 ?
Tb2 O16 2.461(5) 1_655 ?
Tb2 O4 2.493(4) 1_655 ?
Ni3 O6 2.030(5) . ?
Ni3 O2 2.033(5) . ?
Ni3 O16 2.053(4) . ?
Ni3 N1 2.057(6) . ?
Ni3 O4 2.114(5) . ?
Ni3 N2 2.120(6) . ?
O7 C10 1.245(8) . ?
O8 C10 1.249(8) . ?
O9 C11 1.255(8) . ?
O10 C13 1.249(8) . ?
O11 C12 1.233(8) . ?
O14 C11 1.256(8) . ?
O15 C14 1.260(8) . ?
O16 C12 1.262(7) . ?
O17 C13 1.244(8) . ?
O18 C14 1.242(7) . ?
O1W H1WA 0.8798 . ?
O1W H1WB 0.8737 . ?
N1 C2 1.478(9) . ?
N1 C5 1.482(9) . ?
N1 C7 1.487(9) . ?
N2 C9 1.459(9) . ?
N2 C6 1.487(8) . ?
N2 C3 1.499(9) . ?
C1 O2 1.247(8) . ?
C1 O1 1.251(9) . ?
C1 C2 1.527(11) . ?
C2 H2A 0.9700 . ?
C2 H2B 0.9700 . ?
C3 C4 1.548(10) . ?
C3 H3A 0.9700 . ?
C3 H3B 0.9700 . ?
C4 O5 1.237(8) . ?
C4 O6 1.246(8) . ?
C5 C6 1.503(9) . ?
C5 H5A 0.9700 . ?
C5 H5B 0.9700 . ?
C6 H6A 0.9700 . ?
C6 H6B 0.9700 . ?
C7 C8 1.525(9) . ?
C7 H7A 0.9700 . ?
C7 H7B 0.9700 . ?
C8 O4 1.263(8) . ?
C8 O3 1.273(8) . ?
C9 C10 1.516(9) . ?
C9 H9A 0.9700 . ?
C9 H9B 0.9700 . ?
C11 C12 1.536(9) . ?
C13 C13 1.570(13) 2_657 ?
C14 C14 1.543(13) 2_656 ?

loop_
_geom_torsion_atom_site_label_1
_geom_torsion_atom_site_label_2
_geom_torsion_atom_site_label_3
_geom_torsion_atom_site_label_4
_geom_torsion
_geom_torsion_site_symmetry_1
_geom_torsion_site_symmetry_2
_geom_torsion_site_symmetry_3
_geom_torsion_site_symmetry_4
_geom_torsion_publ_flag
C5 N1 C2 C1 -100.5(7) . . . . ?
C7 N1 C2 C1 129.6(7) . . . . ?
Ni3 N1 C2 C1 14.2(7) . . . . ?
O2 C1 C2 N1 -19.9(10) . . . . ?
O1 C1 C2 N1 161.2(7) . . . . ?
C9 N2 C3 C4 141.3(6) . . . . ?
C6 N2 C3 C4 -94.5(7) . . . . ?
Ni3 N2 C3 C4 17.5(7) . . . . ?
N2 C3 C4 O5 173.0(6) . . . . ?
N2 C3 C4 O6 -9.7(9) . . . . ?
C2 N1 C5 C6 73.1(7) . . . . ?
C7 N1 C5 C6 -157.6(6) . . . . ?
Ni3 N1 C5 C6 -44.0(6) . . . . ?
C9 N2 C6 C5 -154.1(6) . . . . ?
C3 N2 C6 C5 82.9(7) . . . . ?
Ni3 N2 C6 C5 -29.7(7) . . . . ?
N1 C5 C6 N2 52.0(8) . . . . ?
C2 N1 C7 C8 -79.5(7) . . . . ?
C5 N1 C7 C8 151.5(6) . . . . ?
Ni3 N1 C7 C8 38.1(6) . . . . ?
N1 C7 C8 O4 -16.7(9) . . . . ?
N1 C7 C8 O3 165.3(6) . . . . ?
C6 N2 C9 C10 -56.8(8) . . . . ?
C3 N2 C9 C10 66.1(8) . . . . ?
Ni3 N2 C9 C10 -175.6(5) . . . . ?
Tb1 O8 C10 O7 -36.0(10) 2_666 . . . ?
Tb1 O8 C10 C9 143.2(5) 2_666 . . . ?
N2 C9 C10 O7 171.3(6) . . . . ?
N2 C9 C10 O8 -8.0(10) . . . . ?
Tb2 O9 C11 O14 -172.4(6) 1_455 . . . ?
Tb2 O9 C11 C12 6.3(9) 1_455 . . . ?
Tb1 O14 C11 O9 172.8(6) 1_455 . . . ?
Tb1 O14 C11 C12 -5.9(8) 1_455 . . . ?
Tb1 O11 C12 O16 -177.2(5) 1_455 . . . ?
Tb1 O11 C12 C11 2.6(8) 1_455 . . . ?
Ni3 O16 C12 O11 17.3(10) . . . . ?
Tb2 O16 C12 O11 168.7(6) 1_455 . . . ?
Ni3 O16 C12 C11 -162.4(5) . . . . ?
Tb2 O16 C12 C11 -11.0(8) 1_455 . . . ?
O9 C11 C12 O11 -176.5(7) . . . . ?
O14 C11 C12 O11 2.3(10) . . . . ?
O9 C11 C12 O16 3.2(10) . . . . ?
O14 C11 C12 O16 -177.9(6) . . . . ?
Tb2 O17 C13 O10 -169.0(6) . . . . ?
Tb2 O17 C13 C13 10.7(9) . . . 2_657 ?
Tb2 O10 C13 O17 -169.4(5) 2_657 . . . ?
Tb2 O10 C13 C13 11.0(9) 2_657 . . 2_657 ?
Tb1 O18 C14 O15 160.8(6) 2_656 . . . ?
Tb1 O18 C14 C14 -18.7(10) 2_656 . . 2_656 ?
Tb1 O15 C14 O18 161.3(6) . . . . ?
Tb1 O15 C14 C14 -19.2(9) . . . 2_656 ?
O2 C1 O1 Tb2 -14.3(17) . . . . ?
C2 C1 O1 Tb2 164.5(8) . . . . ?
O1 C1 O2 Ni3 -166.6(6) . . . . ?
C2 C1 O2 Ni3 14.6(9) . . . . ?
O4 C8 O3 Tb2 105.7(9) . . . 2_567 ?
C7 C8 O3 Tb2 -76.3(10) . . . 2_567 ?
O3 C8 O4 Ni3 163.9(6) . . . . ?
C7 C8 O4 Ni3 -14.0(8) . . . . ?
O3 C8 O4 Tb2 11.9(12) . . . 1_455 ?
C7 C8 O4 Tb2 -166.0(5) . . . 1_455 ?
O6 C4 O5 Tb1 -162.2(6) . . . 2_566 ?
C3 C4 O5 Tb1 15.0(13) . . . 2_566 ?
O5 C4 O6 Ni3 172.2(6) . . . . ?
C3 C4 O6 Ni3 -5.0(8) . . . . ?
